data_7050842
loop_
_publ_author_name
'Thuery, Pierre'
'Masci, B.'
'Nierlich, M.'

_publ_section_title
;
Supramolecular assemblies from uranyl ion complexes of
hexahomotrioxacalix[3]arenes and protonated [2.2.2]cryptand
;
_journal_name_full 'New Journal of Chemistry'
_journal_year 2002
_chemical_formula_sum 'C54 H82 N2 O14 U'
_chemical_formula_weight 1221.25
_space_group_IT_number 2
_symmetry_cell_setting triclinic
_symmetry_space_group_name_Hall '-P 1'
_symmetry_space_group_name_H-M 'P -1'
_cell_angle_alpha 66.410(2)
_cell_angle_beta 79.842(2)
_cell_angle_gamma 79.466(2)
_cell_formula_units_Z 4
_cell_length_a 14.3837(6)
_cell_length_b 20.2772(6)
_cell_length_c 21.5187(6)
_cell_measurement_temperature 100(2)
_cell_volume 5617.5(3)
_diffrn_ambient_temperature 100(2)
_exptl_crystal_density_diffrn 1.444
_cod_database_code 7050842

loop_
_symmetry_equiv_pos_as_xyz
'x, y, z'
'-x, -y, -z'

loop_
_atom_site_label
_atom_site_type_symbol
_atom_site_fract_x
_atom_site_fract_y
_atom_site_fract_z
_atom_site_U_iso_or_equiv
_atom_site_adp_type
_atom_site_occupancy
_atom_site_symmetry_multiplicity
_atom_site_calc_flag
_atom_site_refinement_flags
_atom_site_disorder_assembly
_atom_site_disorder_group
U1 U -0.005979(14) 0.794424(11) 0.800614(10) 0.02093(6) Uani 1 1 d . . .
O1A O 0.0262(3) 0.67881(19) 0.81289(19) 0.0265(9) Uani 1 1 d . . .
O2A O 0.1816(3) 0.76226(18) 0.74189(18) 0.0271(9) Uani 1 1 d . . .
O3A O 0.0494(3) 0.88911(19) 0.71680(18) 0.0267(9) Uani 1 1 d . . .
O4A O 0.0013(3) 0.9459(2) 0.8343(2) 0.0489(13) Uani 1 1 d . . .
O5A O -0.1239(3) 0.8240(2) 0.87130(18) 0.0314(9) Uani 1 1 d . . .
O6A O -0.0278(3) 0.6741(2) 0.9533(2) 0.0459(12) Uani 1 1 d . . .
O7A O -0.0925(3) 0.8013(2) 0.74699(18) 0.0278(9) Uani 1 1 d . . .
O8A O 0.0770(2) 0.78783(18) 0.85530(16) 0.0209(8) Uani 1 1 d . . .
C1A C 0.0825(4) 0.5935(3) 0.9168(3) 0.0231(12) Uani 1 1 d . . .
C2A C 0.0994(4) 0.6364(3) 0.8471(3) 0.0241(12) Uani 1 1 d . . .
C3A C 0.1914(4) 0.6367(3) 0.8134(2) 0.0193(11) Uani 1 1 d . . .
C4A C 0.2647(4) 0.5900(3) 0.8495(3) 0.0229(12) Uani 1 1 d . . .
H4A H 0.3260 0.5896 0.8267 0.027 Uiso 1 1 calc R . .
C5A C 0.2511(4) 0.5443(3) 0.9176(3) 0.0240(12) Uani 1 1 d . . .
C6A C 0.1589(4) 0.5485(3) 0.9505(3) 0.0247(12) Uani 1 1 d . . .
H6A H 0.1478 0.5202 0.9968 0.030 Uiso 1 1 calc R . .
C7A C 0.3319(4) 0.4921(3) 0.9558(3) 0.0313(14) Uani 1 1 d . . .
C8A C 0.3042(4) 0.4143(3) 0.9861(3) 0.0416(16) Uani 1 1 d . . .
H8A1 H 0.2465 0.4125 1.0166 0.062 Uiso 1 1 calc R . .
H8A2 H 0.3543 0.3812 1.0106 0.062 Uiso 1 1 calc R . .
H8A3 H 0.2946 0.4010 0.9498 0.062 Uiso 1 1 calc R . .
C9A C 0.4259(4) 0.4924(3) 0.9109(3) 0.0428(17) Uani 1 1 d . . .
H9A1 H 0.4177 0.4813 0.8730 0.064 Uiso 1 1 calc R . .
H9A2 H 0.4726 0.4566 0.9369 0.064 Uiso 1 1 calc R . .
H9A3 H 0.4467 0.5394 0.8943 0.064 Uiso 1 1 calc R . .
C10A C 0.3449(5) 0.5112(4) 1.0162(3) 0.0491(19) Uani 1 1 d . . .
H10A H 0.3656 0.5583 0.9990 0.074 Uiso 1 1 calc R . .
H10B H 0.3918 0.4758 1.0425 0.074 Uiso 1 1 calc R . .
H10C H 0.2855 0.5112 1.0446 0.074 Uiso 1 1 calc R . .
C11A C 0.2101(4) 0.6895(3) 0.7408(3) 0.0248(12) Uani 1 1 d . . .
H11A H 0.2770 0.6835 0.7242 0.030 Uiso 1 1 calc R . .
H11B H 0.1732 0.6816 0.7113 0.030 Uiso 1 1 calc R . .
C12A C 0.2274(4) 0.8181(3) 0.6852(2) 0.0243(12) Uani 1 1 d . . .
H12A H 0.1979 0.8295 0.6443 0.029 Uiso 1 1 calc R . .
H12B H 0.2941 0.8009 0.6771 0.029 Uiso 1 1 calc R . .
C13A C 0.2180(4) 0.8849(3) 0.7014(3) 0.0237(12) Uani 1 1 d . . .
C14A C 0.1276(4) 0.9161(3) 0.7180(3) 0.0234(12) Uani 1 1 d . . .
C15A C 0.1188(4) 0.9743(3) 0.7394(3) 0.0248(12) Uani 1 1 d . . .
C16A C 0.2001(4) 1.0035(3) 0.7376(2) 0.0244(12) Uani 1 1 d . . .
H16A H 0.1935 1.0428 0.7507 0.029 Uiso 1 1 calc R . .
C17A C 0.2912(4) 0.9760(3) 0.7170(2) 0.0221(12) Uani 1 1 d . . .
C18A C 0.2979(4) 0.9150(3) 0.7004(2) 0.0225(12) Uani 1 1 d . . .
H18A H 0.3577 0.8940 0.6882 0.027 Uiso 1 1 calc R . .
C19A C 0.3815(4) 1.0084(3) 0.7139(3) 0.0240(12) Uani 1 1 d . . .
C20A C 0.4481(4) 0.9513(3) 0.7640(3) 0.0357(15) Uani 1 1 d . . .
H20A H 0.4625 0.9086 0.7534 0.054 Uiso 1 1 calc R . .
H20B H 0.4173 0.9392 0.8098 0.054 Uiso 1 1 calc R . .
H20C H 0.5060 0.9708 0.7598 0.054 Uiso 1 1 calc R . .
C21A C 0.3582(4) 1.0761(3) 0.7322(3) 0.0357(15) Uani 1 1 d . . .
H21A H 0.4160 1.0956 0.7283 0.054 Uiso 1 1 calc R . .
H21B H 0.3277 1.0631 0.7782 0.054 Uiso 1 1 calc R . .
H21C H 0.3164 1.1120 0.7015 0.054 Uiso 1 1 calc R . .
C22A C 0.4332(4) 1.0306(3) 0.6416(3) 0.0287(13) Uani 1 1 d . . .
H22A H 0.4454 0.9898 0.6281 0.043 Uiso 1 1 calc R . .
H22B H 0.4925 1.0467 0.6405 0.043 Uiso 1 1 calc R . .
H22C H 0.3944 1.0692 0.6108 0.043 Uiso 1 1 calc R . .
C23A C 0.0213(4) 0.9995(3) 0.7666(3) 0.0294(13) Uani 1 1 d . . .
H23A H 0.0202 1.0467 0.7684 0.035 Uiso 1 1 calc R . .
H23B H -0.0256 1.0032 0.7377 0.035 Uiso 1 1 calc R . .
C24A C -0.0919(4) 0.9582(3) 0.8679(3) 0.0340(14) Uani 1 1 d . . .
H24A H -0.1405 0.9630 0.8398 0.041 Uiso 1 1 calc R . .
H24B H -0.0986 1.0021 0.8770 0.041 Uiso 1 1 calc R . .
C25A C -0.1005(4) 0.8933(3) 0.9332(3) 0.0260(13) Uani 1 1 d . . .
C26A C -0.1135(4) 0.8280(3) 0.9302(3) 0.0252(12) Uani 1 1 d . . .
C27A C -0.1128(4) 0.7647(3) 0.9911(3) 0.0238(12) Uani 1 1 d . . .
C28A C -0.0993(4) 0.7686(3) 1.0511(3) 0.0253(12) Uani 1 1 d . . .
H28A H -0.0974 0.7263 1.0902 0.030 Uiso 1 1 calc R . .
C29A C -0.0882(4) 0.8339(3) 1.0562(3) 0.0275(13) Uani 1 1 d . . .
C30A C -0.0894(4) 0.8950(3) 0.9951(3) 0.0288(13) Uani 1 1 d . . .
H30A H -0.0824 0.9392 0.9962 0.035 Uiso 1 1 calc R . .
C31A C -0.0725(4) 0.8357(3) 1.1239(3) 0.0337(14) Uani 1 1 d . . .
C32A C 0.0249(9) 0.7933(7) 1.1451(6) 0.037(3) Uiso 0.507(9) 1 d PU . .
C32C C 0.0105(10) 0.8889(7) 1.1078(7) 0.046(4) Uiso 0.493(9) 1 d PU . .
C33A C -0.0862(11) 0.9081(8) 1.1247(7) 0.053(3) Uiso 0.507(9) 1 d PU . .
C33C C -0.1625(10) 0.8722(7) 1.1524(7) 0.043(3) Uiso 0.493(9) 1 d PU . .
C34A C -0.1518(10) 0.7903(7) 1.1844(7) 0.044(4) Uiso 0.507(9) 1 d P . .
C34C C -0.0335(10) 0.7647(8) 1.1750(7) 0.047(4) Uiso 0.493(9) 1 d PU . .
C35A C -0.1179(4) 0.6937(3) 0.9866(3) 0.0302(13) Uani 1 1 d . . .
H35A H -0.1298 0.6569 1.0318 0.036 Uiso 1 1 calc R . .
H35B H -0.1689 0.6983 0.9604 0.036 Uiso 1 1 calc R . .
C36A C -0.0146(4) 0.6031(3) 0.9522(3) 0.0275(13) Uani 1 1 d . . .
H36A H -0.0621 0.5984 0.9279 0.033 Uiso 1 1 calc R . .
H36B H -0.0200 0.5669 0.9984 0.033 Uiso 1 1 calc R . .
N1A N 0.2286(3) 0.7823(2) 0.9415(2) 0.0215(10) Uani 1 1 d . . .
H1A H 0.2701 0.7819 0.9622 0.026 Uiso 1 1 d R . .
N2A N 0.5450(4) 0.8342(3) 1.1122(2) 0.0398(13) Uani 1 1 d . . .
O9A O 0.2388(3) 0.8780(2) 1.00416(19) 0.0286(9) Uani 1 1 d . . .
O10A O 0.3774(3) 0.9592(2) 1.0703(2) 0.0438(11) Uani 1 1 d . . .
O11A O 0.3007(3) 0.6876(2) 1.05763(18) 0.0289(9) Uani 1 1 d . . .
O12A O 0.4236(3) 0.7089(2) 1.17880(19) 0.0413(11) Uani 1 1 d . . .
O13A O 0.4219(3) 0.7917(2) 0.90732(18) 0.0271(9) Uani 1 1 d . . .
O14A O 0.5650(3) 0.8020(2) 0.98930(19) 0.0379(10) Uani 1 1 d . . .
C37A C 0.1480(4) 0.8394(3) 0.9474(3) 0.0268(13) Uani 1 1 d . . .
H37A H 0.1109 0.8549 0.9093 0.032 Uiso 1 1 calc R . .
H37B H 0.1065 0.8191 0.9892 0.032 Uiso 1 1 calc R . .
C38A C 0.1857(4) 0.9034(3) 0.9475(3) 0.0335(14) Uani 1 1 d . . .
H38A H 0.2261 0.9249 0.9054 0.040 Uiso 1 1 calc R . .
H38B H 0.1336 0.9398 0.9517 0.040 Uiso 1 1 calc R . .
C39A C 0.2875(5) 0.9325(3) 1.0050(3) 0.0368(15) Uani 1 1 d . . .
H39A H 0.2428 0.9746 1.0050 0.044 Uiso 1 1 calc R . .
H39B H 0.3338 0.9474 0.9650 0.044 Uiso 1 1 calc R . .
C40A C 0.3364(5) 0.9012(3) 1.0684(3) 0.0442(17) Uani 1 1 d . . .
H40A H 0.2911 0.8827 1.1084 0.053 Uiso 1 1 calc R . .
H40B H 0.3854 0.8619 1.0668 0.053 Uiso 1 1 calc R . .
C41A C 0.4324(5) 0.9374(4) 1.1267(3) 0.0510(19) Uani 1 1 d . . .
H41A H 0.4023 0.9008 1.1661 0.061 Uiso 1 1 calc R . .
H41B H 0.4325 0.9789 1.1384 0.061 Uiso 1 1 calc R . .
C42A C 0.5331(5) 0.9077(4) 1.1113(3) 0.0485(18) Uani 1 1 d . . .
H42A H 0.5583 0.9397 1.0666 0.058 Uiso 1 1 calc R . .
H42B H 0.5708 0.9081 1.1443 0.058 Uiso 1 1 calc R . .
C43A C 0.2000(4) 0.7066(3) 0.9753(3) 0.0251(12) Uani 1 1 d . . .
H43A H 0.2418 0.6743 0.9564 0.030 Uiso 1 1 calc R . .
H43B H 0.1352 0.7071 0.9680 0.030 Uiso 1 1 calc R . .
C44A C 0.2075(4) 0.6813(3) 1.0510(3) 0.0331(14) Uani 1 1 d . . .
H44A H 0.1617 0.7110 1.0708 0.040 Uiso 1 1 calc R . .
H44B H 0.1949 0.6312 1.0743 0.040 Uiso 1 1 calc R . .
C45A C 0.3094(4) 0.6971(3) 1.1188(3) 0.0289(13) Uani 1 1 d . . .
H45A H 0.2864 0.6573 1.1586 0.035 Uiso 1 1 calc R . .
H45B H 0.2727 0.7421 1.1192 0.035 Uiso 1 1 calc R . .
C46A C 0.4147(4) 0.6988(3) 1.1188(3) 0.0302(14) Uani 1 1 d . . .
H46A H 0.4513 0.6537 1.1187 0.036 Uiso 1 1 calc R . .
H46B H 0.4378 0.7383 1.0786 0.036 Uiso 1 1 calc R . .
C47A C 0.5210(4) 0.7068(4) 1.1887(3) 0.0414(16) Uani 1 1 d . . .
H47A H 0.5635 0.6918 1.1551 0.050 Uiso 1 1 calc R . .
H47B H 0.5332 0.6712 1.2336 0.050 Uiso 1 1 calc R . .
C48A C 0.5415(5) 0.7792(4) 1.1823(3) 0.0403(16) Uani 1 1 d . . .
H48A H 0.4929 0.7971 1.2112 0.048 Uiso 1 1 calc R . .
H48B H 0.6021 0.7730 1.1991 0.048 Uiso 1 1 calc R . .
C49A C 0.2746(4) 0.7992(3) 0.8695(2) 0.0253(12) Uani 1 1 d . . .
H49A H 0.2406 0.7807 0.8460 0.030 Uiso 1 1 calc R . .
H49B H 0.2721 0.8513 0.8452 0.030 Uiso 1 1 calc R . .
C50A C 0.3761(4) 0.7649(3) 0.8702(3) 0.0280(13) Uani 1 1 d . . .
H50A H 0.3790 0.7125 0.8919 0.034 Uiso 1 1 calc R . .
H50B H 0.4074 0.7772 0.8239 0.034 Uiso 1 1 calc R . .
C51A C 0.5148(4) 0.7532(3) 0.9183(3) 0.0333(14) Uani 1 1 d . . .
H51A H 0.5400 0.7376 0.8809 0.040 Uiso 1 1 calc R . .
H51B H 0.5109 0.7103 0.9601 0.040 Uiso 1 1 calc R . .
C52A C 0.5810(4) 0.7998(4) 0.9235(3) 0.0371(15) Uani 1 1 d . . .
H52A H 0.6465 0.7801 0.9149 0.045 Uiso 1 1 calc R . .
H52B H 0.5703 0.8485 0.8895 0.045 Uiso 1 1 calc R . .
C53A C 0.6251(5) 0.8465(4) 0.9964(3) 0.0471(18) Uani 1 1 d . . .
H53A H 0.5975 0.8969 0.9788 0.057 Uiso 1 1 calc R . .
H53B H 0.6871 0.8420 0.9709 0.057 Uiso 1 1 calc R . .
C54A C 0.6349(4) 0.8217(4) 1.0712(3) 0.0473(19) Uani 1 1 d . . .
H54A H 0.6579 0.7703 1.0886 0.057 Uiso 1 1 calc R . .
H54B H 0.6821 0.8471 1.0764 0.057 Uiso 1 1 calc R . .
U2 U 0.540793(14) 0.691102(10) 0.713147(9) 0.01992(6) Uani 1 1 d . . .
O1B O 0.6004(3) 0.60719(19) 0.80608(18) 0.0272(9) Uani 1 1 d . . .
O2B O 0.6002(3) 0.5521(2) 0.70327(19) 0.0334(10) Uani 1 1 d . . .
O3B O 0.4606(2) 0.67690(19) 0.63992(18) 0.0243(8) Uani 1 1 d . . .
O4B O 0.5441(3) 0.81880(19) 0.53311(19) 0.0281(9) Uani 1 1 d . . .
O5B O 0.5234(2) 0.81053(18) 0.68514(17) 0.0215(8) Uani 1 1 d . . .
O6B O 0.6867(3) 0.73387(19) 0.75950(18) 0.0265(9) Uani 1 1 d . . .
O7B O 0.4311(3) 0.68869(19) 0.76730(18) 0.0261(9) Uani 1 1 d . . .
O8B O 0.6464(2) 0.69544(18) 0.65544(17) 0.0211(8) Uani 1 1 d . . .
C1B C 0.7639(4) 0.6128(3) 0.8068(2) 0.0237(12) Uani 1 1 d . . .
C2B C 0.6920(4) 0.5791(3) 0.7989(3) 0.0237(12) Uani 1 1 d . . .
C3B C 0.7153(4) 0.5202(3) 0.7799(2) 0.0218(12) Uani 1 1 d . . .
C4B C 0.8115(4) 0.4924(3) 0.7723(3) 0.0257(13) Uani 1 1 d . . .
H4B H 0.8270 0.4524 0.7598 0.031 Uiso 1 1 calc R . .
C5B C 0.8845(4) 0.5220(3) 0.7825(2) 0.0230(12) Uani 1 1 d . . .
C6B C 0.8586(4) 0.5832(3) 0.7990(2) 0.0217(11) Uani 1 1 d . . .
H6B H 0.9060 0.6051 0.8049 0.026 Uiso 1 1 calc R . .
C7B C 0.9903(4) 0.4901(3) 0.7762(3) 0.0258(12) Uani 1 1 d . . .
C8B C 1.0522(4) 0.5506(3) 0.7298(3) 0.0298(13) Uani 1 1 d . . .
H8B1 H 1.1181 0.5307 0.7291 0.045 Uiso 1 1 calc R . .
H8B2 H 1.0425 0.5884 0.7473 0.045 Uiso 1 1 calc R . .
H8B3 H 1.0345 0.5702 0.6843 0.045 Uiso 1 1 calc R . .
C9B C 1.0065(4) 0.4319(3) 0.7466(3) 0.0379(15) Uani 1 1 d . . .
H9B1 H 0.9837 0.4517 0.7026 0.057 Uiso 1 1 calc R . .
H9B2 H 0.9727 0.3921 0.7765 0.057 Uiso 1 1 calc R . .
H9B3 H 1.0732 0.4153 0.7420 0.057 Uiso 1 1 calc R . .
C10B C 1.0235(4) 0.4575(3) 0.8483(3) 0.0352(15) Uani 1 1 d . . .
H10D H 0.9851 0.4204 0.8781 0.053 Uiso 1 1 calc R . .
H10E H 1.0170 0.4950 0.8659 0.053 Uiso 1 1 calc R . .
H10F H 1.0889 0.4368 0.8457 0.053 Uiso 1 1 calc R . .
C11B C 0.6360(4) 0.4943(3) 0.7627(3) 0.0265(13) Uani 1 1 d . . .
H11C H 0.6592 0.4510 0.7531 0.032 Uiso 1 1 calc R . .
H11D H 0.5859 0.4830 0.8006 0.032 Uiso 1 1 calc R . .
C12B C 0.5411(4) 0.5330(3) 0.6674(3) 0.0289(13) Uani 1 1 d . . .
H12C H 0.4762 0.5326 0.6895 0.035 Uiso 1 1 calc R . .
H12D H 0.5644 0.4852 0.6669 0.035 Uiso 1 1 calc R . .
C13B C 0.5447(4) 0.5890(3) 0.5958(3) 0.0250(12) Uani 1 1 d . . .
C14B C 0.5036(4) 0.6608(3) 0.5861(3) 0.0251(12) Uani 1 1 d . . .
C15B C 0.5127(4) 0.7152(3) 0.5203(3) 0.0242(12) Uani 1 1 d . . .
C16B C 0.5598(4) 0.6973(3) 0.4658(3) 0.0275(13) Uani 1 1 d . . .
H16B H 0.5650 0.7338 0.4226 0.033 Uiso 1 1 calc R . .
C17B C 0.5994(4) 0.6268(3) 0.4736(3) 0.0297(13) Uani 1 1 d . . .
C18B C 0.5912(4) 0.5737(3) 0.5398(3) 0.0291(13) Uani 1 1 d . . .
H18B H 0.6179 0.5263 0.5465 0.035 Uiso 1 1 calc R . .
C19B C 0.6510(5) 0.6061(4) 0.4138(3) 0.0389(15) Uani 1 1 d . . .
C20B C 0.7535(6) 0.5679(5) 0.4277(4) 0.045(2) Uiso 0.862(9) 1 d PU . .
C20C C 0.766(4) 0.602(3) 0.413(3) 0.047(8) Uiso 0.138(9) 1 d PU . .
C21B C 0.5939(6) 0.5547(5) 0.4038(4) 0.055(2) Uiso 0.862(9) 1 d PU . .
C21C C 0.684(4) 0.508(3) 0.443(3) 0.055(16) Uiso 0.138(9) 1 d P . .
C22B C 0.6584(6) 0.6753(4) 0.3449(4) 0.048(2) Uiso 0.862(9) 1 d P . .
C22C C 0.572(4) 0.611(3) 0.369(3) 0.051(9) Uiso 0.138(9) 1 d PU . .
C23B C 0.4751(4) 0.7917(3) 0.5122(3) 0.0272(13) Uani 1 1 d . . .
H23C H 0.4654 0.8209 0.4650 0.033 Uiso 1 1 calc R . .
H23D H 0.4147 0.7931 0.5404 0.033 Uiso 1 1 calc R . .
C24B C 0.5113(4) 0.8850(3) 0.5438(3) 0.0232(12) Uani 1 1 d . . .
H24C H 0.4505 0.8816 0.5722 0.028 Uiso 1 1 calc R . .
H24D H 0.5036 0.9254 0.5006 0.028 Uiso 1 1 calc R . .
C25B C 0.5852(4) 0.8956(3) 0.5785(3) 0.0210(11) Uani 1 1 d . . .
C26B C 0.5912(4) 0.8532(3) 0.6490(3) 0.0190(11) Uani 1 1 d . . .
C27B C 0.6669(4) 0.8563(3) 0.6789(3) 0.0221(12) Uani 1 1 d . . .
C28B C 0.7356(4) 0.9022(3) 0.6413(3) 0.0245(12) Uani 1 1 d . . .
H28B H 0.7858 0.9034 0.6626 0.029 Uiso 1 1 calc R . .
C29B C 0.7307(4) 0.9461(3) 0.5727(3) 0.0231(12) Uani 1 1 d . . .
C30B C 0.6547(4) 0.9412(3) 0.5427(3) 0.0213(11) Uani 1 1 d . . .
H30B H 0.6504 0.9697 0.4968 0.026 Uiso 1 1 calc R . .
C31B C 0.8035(4) 0.9993(3) 0.5303(3) 0.0275(13) Uani 1 1 d . . .
C32B C 0.7501(4) 1.0771(3) 0.5079(3) 0.0421(17) Uani 1 1 d . . .
H32A H 0.7238 1.0877 0.5475 0.063 Uiso 1 1 calc R . .
H32B H 0.6998 1.0807 0.4823 0.063 Uiso 1 1 calc R . .
H32C H 0.7937 1.1110 0.4799 0.063 Uiso 1 1 calc R . .
C33B C 0.8825(4) 0.9943(3) 0.5720(3) 0.0373(16) Uani 1 1 d . . .
H33A H 0.8551 1.0077 0.6100 0.056 Uiso 1 1 calc R . .
H33B H 0.9277 1.0267 0.5437 0.056 Uiso 1 1 calc R . .
H33C H 0.9139 0.9456 0.5885 0.056 Uiso 1 1 calc R . .
C34B C 0.8487(4) 0.9838(3) 0.4670(3) 0.0394(16) Uani 1 1 d . . .
H34A H 0.8912 1.0189 0.4400 0.059 Uiso 1 1 calc R . .
H34B H 0.7997 0.9868 0.4406 0.059 Uiso 1 1 calc R . .
H34C H 0.8835 0.9361 0.4807 0.059 Uiso 1 1 calc R . .
C35B C 0.6748(4) 0.8088(3) 0.7530(3) 0.0209(11) Uani 1 1 d . . .
H35C H 0.7290 0.8184 0.7679 0.025 Uiso 1 1 calc R . .
H35D H 0.6178 0.8187 0.7812 0.025 Uiso 1 1 calc R . .
C36B C 0.7347(4) 0.6832(3) 0.8170(3) 0.0255(12) Uani 1 1 d . . .
H36C H 0.6924 0.6757 0.8590 0.031 Uiso 1 1 calc R . .
H36D H 0.7903 0.7022 0.8200 0.031 Uiso 1 1 calc R . .
N1B N 0.8334(3) 0.7092(2) 0.5626(2) 0.0214(10) Uani 1 1 d . . .
H1B H 0.8974 0.7119 0.5344 0.026 Uiso 1 1 d R . .
N2B N 1.2503(3) 0.7194(2) 0.3492(2) 0.0290(11) Uani 1 1 d . . .
O9B O 1.0140(3) 0.72280(19) 0.58438(18) 0.0239(8) Uani 1 1 d . . .
O10B O 1.1952(3) 0.7384(2) 0.48308(19) 0.0319(9) Uani 1 1 d . . .
O11B O 0.9415(3) 0.6186(2) 0.50229(18) 0.0298(9) Uani 1 1 d . . .
O12B O 1.1702(3) 0.57599(19) 0.4212(2) 0.0308(9) Uani 1 1 d . . .
O13B O 0.8916(3) 0.8053(2) 0.43666(18) 0.0290(9) Uani 1 1 d . . .
O14B O 1.0721(3) 0.8196(2) 0.2956(2) 0.0387(11) Uani 1 1 d . . .
C37B C 0.8541(4) 0.7067(3) 0.6299(3) 0.0273(13) Uani 1 1 d . . .
H37C H 0.7973 0.7255 0.6524 0.033 Uiso 1 1 calc R . .
H37D H 0.8728 0.6570 0.6594 0.033 Uiso 1 1 calc R . .
C38B C 0.9325(4) 0.7513(3) 0.6180(3) 0.0314(14) Uani 1 1 d . . .
H38C H 0.9133 0.8015 0.5900 0.038 Uiso 1 1 calc R . .
H38D H 0.9468 0.7492 0.6611 0.038 Uiso 1 1 calc R . .
C39B C 1.0908(4) 0.7632(3) 0.5720(3) 0.0313(14) Uani 1 1 d . . .
H39C H 1.0946 0.7721 0.6125 0.038 Uiso 1 1 calc R . .
H39D H 1.0791 0.8097 0.5350 0.038 Uiso 1 1 calc R . .
C40B C 1.1833(4) 0.7239(3) 0.5539(3) 0.0328(14) Uani 1 1 d . . .
H40C H 1.2353 0.7397 0.5654 0.039 Uiso 1 1 calc R . .
H40D H 1.1839 0.6722 0.5797 0.039 Uiso 1 1 calc R . .
C41B C 1.2876(4) 0.7101(4) 0.4610(3) 0.0416(16) Uani 1 1 d . . .
H41C H 1.2915 0.6579 0.4753 0.050 Uiso 1 1 calc R . .
H41D H 1.3355 0.7203 0.4815 0.050 Uiso 1 1 calc R . .
C42B C 1.3059(4) 0.7449(3) 0.3838(3) 0.0395(16) Uani 1 1 d . . .
H42C H 1.2906 0.7971 0.3697 0.047 Uiso 1 1 calc R . .
H42D H 1.3730 0.7347 0.3698 0.047 Uiso 1 1 calc R . .
C43B C 0.8003(4) 0.6408(3) 0.5696(3) 0.0266(12) Uani 1 1 d . . .
H43C H 0.7622 0.6503 0.5332 0.032 Uiso 1 1 calc R . .
H43D H 0.7612 0.6215 0.6129 0.032 Uiso 1 1 calc R . .
C44B C 0.8865(4) 0.5863(3) 0.5660(3) 0.0286(13) Uani 1 1 d . . .
H44C H 0.9235 0.5751 0.6033 0.034 Uiso 1 1 calc R . .
H44D H 0.8667 0.5418 0.5690 0.034 Uiso 1 1 calc R . .
C45B C 1.0381(4) 0.5869(3) 0.5001(3) 0.0293(13) Uani 1 1 d . . .
H45C H 1.0421 0.5345 0.5179 0.035 Uiso 1 1 calc R . .
H45D H 1.0727 0.6006 0.5270 0.035 Uiso 1 1 calc R . .
C46B C 1.0785(4) 0.6155(3) 0.4261(3) 0.0362(15) Uani 1 1 d . . .
H46C H 1.0377 0.6087 0.3983 0.043 Uiso 1 1 calc R . .
H46D H 1.0835 0.6669 0.4103 0.043 Uiso 1 1 calc R . .
C47B C 1.2210(4) 0.6006(3) 0.3543(3) 0.0362(15) Uani 1 1 d . . .
H47C H 1.1764 0.6277 0.3211 0.043 Uiso 1 1 calc R . .
H47D H 1.2528 0.5592 0.3438 0.043 Uiso 1 1 calc R . .
C48B C 1.2935(4) 0.6481(3) 0.3492(3) 0.0323(14) Uani 1 1 d . . .
H48C H 1.3308 0.6238 0.3874 0.039 Uiso 1 1 calc R . .
H48D H 1.3364 0.6546 0.3076 0.039 Uiso 1 1 calc R . .
C49B C 0.7688(4) 0.7762(3) 0.5273(3) 0.0292(13) Uani 1 1 d . . .
H49C H 0.7776 0.8155 0.5398 0.035 Uiso 1 1 calc R . .
H49D H 0.7029 0.7672 0.5408 0.035 Uiso 1 1 calc R . .
C50B C 0.7933(4) 0.7965(3) 0.4510(3) 0.0362(15) Uani 1 1 d . . .
H50C H 0.7814 0.7585 0.4379 0.043 Uiso 1 1 calc R . .
H50D H 0.7553 0.8413 0.4262 0.043 Uiso 1 1 calc R . .
C51B C 0.9315(4) 0.8066(3) 0.3711(3) 0.0332(14) Uani 1 1 d . . .
H51C H 0.8953 0.8436 0.3363 0.040 Uiso 1 1 calc R . .
H51D H 0.9303 0.7601 0.3686 0.040 Uiso 1 1 calc R . .
C52B C 1.0322(4) 0.8227(3) 0.3601(3) 0.0339(15) Uani 1 1 d . . .
H52C H 1.0335 0.8705 0.3598 0.041 Uiso 1 1 calc R . .
H52D H 1.0678 0.7871 0.3961 0.041 Uiso 1 1 calc R . .
C53B C 1.1669(5) 0.8372(3) 0.2752(3) 0.0465(18) Uani 1 1 d . . .
H53C H 1.1821 0.8592 0.3041 0.056 Uiso 1 1 calc R . .
H53D H 1.1716 0.8724 0.2286 0.056 Uiso 1 1 calc R . .
C54B C 1.2382(4) 0.7710(3) 0.2798(3) 0.0350(15) Uani 1 1 d . . .
H54C H 1.2182 0.7462 0.2550 0.042 Uiso 1 1 calc R . .
H54D H 1.2994 0.7868 0.2573 0.042 Uiso 1 1 calc R . .

loop_
_atom_site_aniso_label
_atom_site_aniso_U_11
_atom_site_aniso_U_22
_atom_site_aniso_U_33
_atom_site_aniso_U_23
_atom_site_aniso_U_13
_atom_site_aniso_U_12
U1 0.02075(12) 0.02339(11) 0.01918(11) -0.00776(9) -0.00431(8) -0.00284(8)
O1A 0.023(2) 0.0232(19) 0.030(2) -0.0064(18) -0.0057(17) -0.0020(16)
O2A 0.037(2) 0.0170(18) 0.021(2) -0.0015(17) 0.0009(16) -0.0066(16)
O3A 0.021(2) 0.0249(19) 0.030(2) -0.0029(18) -0.0112(16) -0.0026(16)
O4A 0.031(3) 0.045(3) 0.032(2) 0.010(2) 0.0131(19) 0.014(2)
O5A 0.022(2) 0.050(3) 0.0199(19) -0.0127(19) -0.0057(16) 0.0009(18)
O6A 0.035(3) 0.037(2) 0.078(3) -0.043(2) 0.028(2) -0.021(2)
O7A 0.025(2) 0.032(2) 0.027(2) -0.0106(18) -0.0054(16) -0.0008(17)
O8A 0.026(2) 0.0210(18) 0.0175(18) -0.0084(16) -0.0042(15) -0.0032(15)
C1A 0.028(3) 0.021(3) 0.022(3) -0.008(2) -0.004(2) -0.008(2)
C2A 0.026(3) 0.020(3) 0.028(3) -0.010(3) -0.004(2) -0.005(2)
C3A 0.024(3) 0.018(3) 0.017(3) -0.008(2) -0.001(2) -0.002(2)
C4A 0.021(3) 0.021(3) 0.026(3) -0.011(2) 0.001(2) -0.002(2)
C5A 0.028(3) 0.020(3) 0.022(3) -0.003(2) -0.005(2) -0.007(2)
C6A 0.032(3) 0.021(3) 0.019(3) -0.002(2) -0.004(2) -0.011(2)
C7A 0.030(3) 0.027(3) 0.029(3) 0.001(3) -0.009(3) -0.005(2)
C8A 0.034(4) 0.027(3) 0.051(4) -0.002(3) -0.008(3) -0.001(3)
C9A 0.031(4) 0.040(4) 0.046(4) -0.001(3) -0.013(3) -0.004(3)
C10A 0.047(4) 0.055(4) 0.044(4) -0.009(4) -0.025(3) -0.008(3)
C11A 0.028(3) 0.020(3) 0.025(3) -0.007(2) 0.001(2) -0.004(2)
C12A 0.026(3) 0.030(3) 0.017(3) -0.008(2) -0.001(2) -0.007(2)
C13A 0.033(3) 0.018(3) 0.018(3) -0.002(2) -0.004(2) -0.009(2)
C14A 0.029(3) 0.022(3) 0.016(3) 0.002(2) -0.007(2) -0.010(2)
C15A 0.031(3) 0.019(3) 0.015(3) 0.001(2) -0.001(2) 0.000(2)
C16A 0.040(3) 0.016(3) 0.015(3) -0.005(2) 0.001(2) -0.003(2)
C17A 0.028(3) 0.021(3) 0.012(2) -0.001(2) 0.000(2) -0.004(2)
C18A 0.028(3) 0.022(3) 0.013(2) -0.004(2) -0.001(2) -0.001(2)
C19A 0.028(3) 0.024(3) 0.021(3) -0.008(2) -0.006(2) -0.004(2)
C20A 0.036(4) 0.038(3) 0.032(3) -0.006(3) -0.010(3) -0.013(3)
C21A 0.040(4) 0.035(3) 0.043(4) -0.022(3) -0.004(3) -0.013(3)
C22A 0.027(3) 0.030(3) 0.029(3) -0.010(3) -0.001(2) -0.007(2)
C23A 0.035(3) 0.019(3) 0.025(3) -0.002(3) -0.005(2) 0.004(2)
C24A 0.030(3) 0.033(3) 0.028(3) -0.009(3) 0.005(3) 0.006(3)
C25A 0.021(3) 0.030(3) 0.018(3) -0.003(3) 0.001(2) 0.001(2)
C26A 0.016(3) 0.034(3) 0.025(3) -0.013(3) -0.002(2) 0.002(2)
C27A 0.021(3) 0.028(3) 0.024(3) -0.014(3) 0.001(2) 0.001(2)
C28A 0.024(3) 0.020(3) 0.026(3) -0.007(3) 0.001(2) 0.001(2)
C29A 0.028(3) 0.028(3) 0.026(3) -0.012(3) -0.005(2) 0.003(2)
C30A 0.031(3) 0.018(3) 0.033(3) -0.009(3) 0.001(3) -0.001(2)
C31A 0.043(4) 0.030(3) 0.029(3) -0.014(3) -0.006(3) 0.002(3)
C35A 0.025(3) 0.039(3) 0.025(3) -0.009(3) -0.002(2) -0.008(3)
C36A 0.033(3) 0.022(3) 0.029(3) -0.011(3) 0.000(3) -0.009(2)
N1A 0.024(2) 0.021(2) 0.021(2) -0.006(2) -0.0039(19) -0.0068(18)
N2A 0.038(3) 0.061(4) 0.024(3) -0.018(3) -0.003(2) -0.012(3)
O9A 0.028(2) 0.030(2) 0.032(2) -0.0151(19) -0.0075(17) -0.0031(17)
O10A 0.054(3) 0.041(3) 0.050(3) -0.024(2) -0.019(2) -0.011(2)
O11A 0.031(2) 0.031(2) 0.025(2) -0.0088(18) -0.0105(17) -0.0044(17)
O12A 0.034(3) 0.071(3) 0.026(2) -0.024(2) -0.0068(19) -0.009(2)
O13A 0.025(2) 0.029(2) 0.026(2) -0.0085(18) -0.0062(16) -0.0007(17)
O14A 0.034(2) 0.057(3) 0.026(2) -0.017(2) 0.0008(18) -0.017(2)
C37A 0.025(3) 0.029(3) 0.029(3) -0.015(3) -0.006(2) 0.001(2)
C38A 0.036(4) 0.027(3) 0.037(3) -0.010(3) -0.014(3) 0.001(3)
C39A 0.044(4) 0.029(3) 0.042(4) -0.013(3) -0.015(3) -0.007(3)
C40A 0.060(5) 0.039(4) 0.045(4) -0.016(3) -0.025(3) -0.015(3)
C41A 0.062(5) 0.059(5) 0.041(4) -0.020(4) -0.011(4) -0.020(4)
C42A 0.054(5) 0.069(5) 0.035(4) -0.023(4) -0.009(3) -0.025(4)
C43A 0.024(3) 0.025(3) 0.026(3) -0.008(3) -0.005(2) -0.006(2)
C44A 0.036(4) 0.035(3) 0.024(3) -0.003(3) -0.008(3) -0.007(3)
C45A 0.038(4) 0.028(3) 0.014(3) 0.001(3) -0.004(2) -0.006(3)
C46A 0.034(3) 0.032(3) 0.020(3) -0.003(3) -0.007(2) -0.001(3)
C47A 0.032(4) 0.060(4) 0.034(3) -0.019(3) -0.008(3) -0.002(3)
C48A 0.037(4) 0.063(4) 0.025(3) -0.014(3) -0.011(3) -0.015(3)
C49A 0.028(3) 0.033(3) 0.015(3) -0.008(3) -0.001(2) -0.009(2)
C50A 0.023(3) 0.036(3) 0.027(3) -0.015(3) -0.001(2) -0.006(2)
C51A 0.029(3) 0.044(4) 0.027(3) -0.017(3) 0.004(3) -0.003(3)
C52A 0.028(3) 0.052(4) 0.025(3) -0.011(3) 0.006(3) -0.007(3)
C53A 0.034(4) 0.072(5) 0.036(4) -0.018(4) -0.002(3) -0.020(3)
C54A 0.025(4) 0.079(5) 0.034(3) -0.012(4) -0.007(3) -0.016(3)
U2 0.01893(12) 0.02116(11) 0.01883(11) -0.00707(9) 0.00038(8) -0.00418(8)
O1B 0.029(2) 0.027(2) 0.0206(19) -0.0045(17) -0.0001(16) -0.0049(17)
O2B 0.043(3) 0.026(2) 0.029(2) 0.0013(19) -0.0164(19) -0.0167(18)
O3B 0.019(2) 0.029(2) 0.028(2) -0.0138(18) -0.0018(16) -0.0045(16)
O4B 0.026(2) 0.026(2) 0.036(2) -0.0158(18) -0.0093(17) 0.0019(16)
O5B 0.021(2) 0.0188(18) 0.0221(19) -0.0066(16) -0.0003(15) -0.0016(15)
O6B 0.039(2) 0.0189(19) 0.0210(19) -0.0055(17) -0.0071(17) -0.0022(16)
O7B 0.024(2) 0.028(2) 0.024(2) -0.0088(17) 0.0016(16) -0.0065(16)
O8B 0.0190(19) 0.0210(18) 0.0197(18) -0.0049(16) -0.0003(15) -0.0024(15)
C1B 0.033(3) 0.023(3) 0.010(2) -0.001(2) 0.000(2) -0.006(2)
C2B 0.023(3) 0.026(3) 0.014(3) -0.001(2) -0.001(2) -0.002(2)
C3B 0.033(3) 0.016(3) 0.015(3) 0.000(2) -0.007(2) -0.007(2)
C4B 0.034(3) 0.016(3) 0.021(3) 0.002(2) -0.009(2) -0.003(2)
C5B 0.029(3) 0.022(3) 0.014(3) -0.002(2) -0.006(2) -0.003(2)
C6B 0.026(3) 0.024(3) 0.014(3) -0.006(2) -0.004(2) -0.003(2)
C7B 0.026(3) 0.027(3) 0.023(3) -0.008(3) -0.003(2) -0.002(2)
C8B 0.021(3) 0.031(3) 0.033(3) -0.010(3) -0.001(2) -0.001(2)
C9B 0.040(4) 0.030(3) 0.045(4) -0.019(3) -0.001(3) 0.001(3)
C10B 0.031(3) 0.038(3) 0.030(3) -0.007(3) -0.009(3) 0.002(3)
C11B 0.025(3) 0.026(3) 0.024(3) -0.004(3) -0.005(2) -0.003(2)
C12B 0.030(3) 0.030(3) 0.031(3) -0.011(3) -0.010(3) -0.010(3)
C13B 0.025(3) 0.027(3) 0.027(3) -0.010(3) -0.009(2) -0.008(2)
C14B 0.022(3) 0.030(3) 0.027(3) -0.011(3) -0.008(2) -0.005(2)
C15B 0.026(3) 0.022(3) 0.027(3) -0.010(3) -0.010(2) -0.003(2)
C16B 0.028(3) 0.032(3) 0.024(3) -0.011(3) -0.007(2) -0.002(2)
C17B 0.030(3) 0.038(3) 0.027(3) -0.015(3) -0.009(3) -0.005(3)
C18B 0.025(3) 0.031(3) 0.039(3) -0.021(3) -0.006(3) -0.002(2)
C19B 0.041(4) 0.050(4) 0.032(3) -0.022(3) -0.007(3) -0.006(3)
C23B 0.029(3) 0.027(3) 0.025(3) -0.007(3) -0.009(2) -0.002(2)
C24B 0.018(3) 0.026(3) 0.024(3) -0.010(2) 0.002(2) -0.001(2)
C25B 0.015(3) 0.017(3) 0.028(3) -0.007(2) -0.002(2) 0.003(2)
C26B 0.017(3) 0.016(3) 0.020(3) -0.005(2) 0.001(2) 0.000(2)
C27B 0.025(3) 0.015(3) 0.026(3) -0.009(2) -0.003(2) 0.000(2)
C28B 0.019(3) 0.024(3) 0.028(3) -0.007(3) -0.005(2) 0.000(2)
C29B 0.023(3) 0.018(3) 0.025(3) -0.006(2) -0.004(2) 0.001(2)
C30B 0.020(3) 0.024(3) 0.016(3) -0.002(2) -0.004(2) -0.003(2)
C31B 0.024(3) 0.023(3) 0.029(3) -0.002(3) -0.006(2) -0.005(2)
C32B 0.036(4) 0.024(3) 0.052(4) 0.004(3) -0.011(3) -0.005(3)
C33B 0.025(3) 0.034(3) 0.041(4) 0.001(3) -0.003(3) -0.012(3)
C34B 0.034(4) 0.041(4) 0.033(3) -0.002(3) 0.003(3) -0.015(3)
C35B 0.019(3) 0.020(3) 0.022(3) -0.006(2) 0.000(2) -0.007(2)
C36B 0.031(3) 0.026(3) 0.018(3) -0.007(2) -0.007(2) 0.001(2)
N1B 0.023(2) 0.020(2) 0.021(2) -0.006(2) -0.0039(18) -0.0032(18)
N2B 0.026(3) 0.030(3) 0.028(3) -0.010(2) 0.003(2) -0.003(2)
O9B 0.021(2) 0.029(2) 0.028(2) -0.0172(18) 0.0015(16) -0.0071(16)
O10B 0.022(2) 0.044(2) 0.031(2) -0.015(2) -0.0031(17) -0.0031(18)
O11B 0.030(2) 0.031(2) 0.026(2) -0.0120(18) 0.0032(17) -0.0026(17)
O12B 0.027(2) 0.025(2) 0.038(2) -0.0154(19) 0.0085(18) 0.0000(17)
O13B 0.023(2) 0.036(2) 0.0200(19) -0.0060(18) 0.0050(16) -0.0035(17)
O14B 0.037(3) 0.041(2) 0.029(2) -0.009(2) 0.0034(19) 0.003(2)
C37B 0.024(3) 0.034(3) 0.024(3) -0.012(3) -0.002(2) -0.002(2)
C38B 0.027(3) 0.046(4) 0.035(3) -0.028(3) -0.004(3) -0.007(3)
C39B 0.029(3) 0.037(3) 0.033(3) -0.016(3) -0.004(3) -0.009(3)
C40B 0.028(3) 0.040(4) 0.032(3) -0.014(3) -0.004(3) -0.010(3)
C41B 0.021(3) 0.066(5) 0.046(4) -0.031(4) -0.002(3) -0.003(3)
C42B 0.026(3) 0.044(4) 0.051(4) -0.023(3) 0.012(3) -0.015(3)
C43B 0.027(3) 0.028(3) 0.031(3) -0.017(3) 0.001(2) -0.010(2)
C44B 0.031(3) 0.027(3) 0.030(3) -0.016(3) 0.005(2) -0.004(2)
C45B 0.021(3) 0.030(3) 0.039(3) -0.019(3) 0.000(2) 0.000(2)
C46B 0.030(4) 0.032(3) 0.043(4) -0.014(3) 0.004(3) -0.005(3)
C47B 0.039(4) 0.036(3) 0.034(3) -0.018(3) 0.001(3) 0.002(3)
C48B 0.026(3) 0.035(3) 0.032(3) -0.014(3) -0.001(2) 0.005(3)
C49B 0.019(3) 0.030(3) 0.028(3) -0.005(3) 0.001(2) 0.004(2)
C50B 0.030(3) 0.043(4) 0.023(3) -0.003(3) -0.001(3) 0.000(3)
C51B 0.031(3) 0.035(3) 0.020(3) -0.001(3) 0.001(2) 0.002(3)
C52B 0.037(4) 0.026(3) 0.027(3) -0.001(3) 0.005(3) -0.004(3)
C53B 0.048(4) 0.031(3) 0.038(4) 0.001(3) 0.017(3) -0.004(3)
C54B 0.028(3) 0.034(3) 0.030(3) -0.006(3) 0.012(3) -0.002(3)

loop_
_geom_bond_atom_site_label_1
_geom_bond_atom_site_label_2
_geom_bond_distance
_geom_bond_site_symmetry_2
_geom_bond_publ_flag
U1 O8A 1.772(3) . ?
U1 O7A 1.793(4) . ?
U1 O3A 2.204(3) . ?
U1 O1A 2.220(4) . ?
U1 O5A 2.236(4) . ?
U1 O2A 2.848(4) . ?
O1A C2A 1.352(6) . ?
O2A C12A 1.444(6) . ?
O2A C11A 1.467(6) . ?
O3A C14A 1.346(6) . ?
O4A C24A 1.437(7) . ?
O4A C23A 1.445(6) . ?
O5A C26A 1.337(6) . ?
O6A C36A 1.427(6) . ?
O6A C35A 1.435(7) . ?
O9A C39A 1.419(7) . ?
O9A C38A 1.420(6) . ?
O10A C40A 1.426(7) . ?
O10A C41A 1.440(7) . ?
O11A C44A 1.406(7) . ?
O11A C45A 1.433(6) . ?
O12A C46A 1.417(7) . ?
O12A C47A 1.444(7) . ?
O13A C50A 1.426(6) . ?
O13A C51A 1.426(7) . ?
O14A C52A 1.410(7) . ?
O14A C53A 1.424(7) . ?
C1A C6A 1.397(7) . ?
C1A C2A 1.404(7) . ?
C1A C36A 1.488(8) . ?
C2A C3A 1.392(7) . ?
C3A C4A 1.395(7) . ?
C3A C11A 1.509(7) . ?
C4A C5A 1.386(7) . ?
C5A C6A 1.395(8) . ?
C5A C7A 1.529(7) . ?
C7A C9A 1.516(8) . ?
C7A C8A 1.545(8) . ?
C7A C10A 1.545(9) . ?
C12A C13A 1.507(7) . ?
C13A C18A 1.389(7) . ?
C13A C14A 1.392(8) . ?
C14A C15A 1.405(8) . ?
C15A C16A 1.393(8) . ?
C15A C23A 1.503(7) . ?
C16A C17A 1.396(7) . ?
C17A C18A 1.402(7) . ?
C17A C19A 1.540(7) . ?
C19A C22A 1.527(7) . ?
C19A C20A 1.542(7) . ?
C19A C21A 1.541(8) . ?
C24A C25A 1.498(7) . ?
C25A C30A 1.383(8) . ?
C25A C26A 1.399(8) . ?
C26A C27A 1.420(7) . ?
C27A C28A 1.375(8) . ?
C27A C35A 1.499(8) . ?
C28A C29A 1.410(8) . ?
C29A C30A 1.400(8) . ?
C29A C31A 1.528(8) . ?
C31A C33A 1.452(15) . ?
C31A C34C 1.501(15) . ?
C31A C33C 1.527(15) . ?
C31A C32A 1.543(13) . ?
C31A C34A 1.657(14) . ?
C32C C33A 1.398(19) . ?
C33A C33C 1.342(19) . ?
C33C C34A 1.511(18) . ?
C34A C34C 1.688(19) . ?
N1A C49A 1.501(6) . ?
N1A C37A 1.509(7) . ?
N1A C43A 1.512(6) . ?
N2A C42A 1.460(9) . ?
N2A C48A 1.472(7) . ?
N2A C54A 1.474(8) . ?
C37A C38A 1.495(8) . ?
C39A C40A 1.496(8) . ?
C41A C42A 1.498(10) . ?
C43A C44A 1.516(7) . ?
C45A C46A 1.521(8) . ?
C47A C48A 1.498(9) . ?
C49A C50A 1.498(7) . ?
C51A C52A 1.504(8) . ?
C53A C54A 1.507(8) . ?
U2 O8B 1.776(3) . ?
U2 O7B 1.784(4) . ?
U2 O5B 2.226(3) . ?
U2 O1B 2.231(3) . ?
U2 O3B 2.241(4) . ?
U2 O6B 2.871(4) . ?
U2 O2B 2.873(4) . ?
O1B C2B 1.344(6) . ?
O2B C12B 1.436(6) . ?
O2B C11B 1.444(6) . ?
O3B C14B 1.344(6) . ?
O4B C23B 1.430(6) . ?
O4B C24B 1.434(6) . ?
O5B C26B 1.344(6) . ?
O6B C36B 1.445(6) . ?
O6B C35B 1.450(6) . ?
O9B C38B 1.421(6) . ?
O9B C39B 1.419(6) . ?
O10B C40B 1.416(7) . ?
O10B C41B 1.427(7) . ?
O11B C45B 1.421(6) . ?
O11B C44B 1.422(6) . ?
O12B C46B 1.423(7) . ?
O12B C47B 1.429(7) . ?
O13B C51B 1.417(6) . ?
O13B C50B 1.422(7) . ?
O14B C52B 1.426(7) . ?
O14B C53B 1.421(7) . ?
C1B C6B 1.394(7) . ?
C1B C2B 1.407(7) . ?
C1B C36B 1.506(7) . ?
C2B C3B 1.378(7) . ?
C3B C4B 1.403(8) . ?
C3B C11B 1.494(7) . ?
C4B C5B 1.391(7) . ?
C5B C6B 1.393(7) . ?
C5B C7B 1.545(7) . ?
C7B C9B 1.517(8) . ?
C7B C8B 1.549(7) . ?
C7B C10B 1.549(7) . ?
C12B C13B 1.503(7) . ?
C13B C18B 1.391(8) . ?
C13B C14B 1.414(8) . ?
C14B C15B 1.406(7) . ?
C15B C16B 1.391(8) . ?
C15B C23B 1.496(7) . ?
C16B C17B 1.393(8) . ?
C17B C18B 1.401(8) . ?
C17B C19B 1.538(8) . ?
C19B C20C 1.64(5) . ?
C19B C21B 1.536(11) . ?
C19B C22C 1.58(5) . ?
C19B C20B 1.555(10) . ?
C19B C22B 1.585(10) . ?
C24B C25B 1.492(7) . ?
C25B C30B 1.394(7) . ?
C25B C26B 1.422(7) . ?
C26B C27B 1.382(7) . ?
C27B C28B 1.395(7) . ?
C27B C35B 1.509(7) . ?
C28B C29B 1.392(7) . ?
C29B C30B 1.401(7) . ?
C29B C31B 1.543(7) . ?
C31B C34B 1.525(8) . ?
C31B C33B 1.534(8) . ?
C31B C32B 1.545(8) . ?
N1B C43B 1.491(6) . ?
N1B C49B 1.499(6) . ?
N1B C37B 1.510(7) . ?
N2B C54B 1.459(7) . ?
N2B C42B 1.460(8) . ?
N2B C48B 1.467(7) . ?
C37B C38B 1.495(7) . ?
C39B C40B 1.495(8) . ?
C41B C42B 1.518(8) . ?
C43B C44B 1.515(7) . ?
C45B C46B 1.505(8) . ?
C47B C48B 1.506(8) . ?
C49B C50B 1.516(7) . ?
C51B C52B 1.499(8) . ?
C53B C54B 1.513(8) . ?
